data_7014754
loop_
_publ_author_name
'Rufanov, Konstantin A.'
'Kipke, Jennifer'
'Sundermeyer, J\"org'

_publ_section_title
;
 Sulfinylamine metathesis at oxo metal species - convenient entry into
 imido metal chemistry.
;
_journal_issue 9
_journal_name_full 'Dalton transactions (Cambridge, England : 2003)'
_journal_page_first 1990
_journal_page_last 1997
_journal_paper_doi 10.1039/c0dt01133a
_journal_volume 40
_journal_year 2011
_chemical_formula_sum 'C12 Cl2 Cr F10 N2'
_chemical_formula_weight 485.04
_space_group_IT_number 14
_symmetry_cell_setting monoclinic
_symmetry_space_group_name_Hall '-P 2yn'
_symmetry_space_group_name_H-M 'P 1 21/n 1'
_atom_sites_solution_hydrogens 'no hydrogen atoms in the molecule'
_atom_sites_solution_primary direct
_atom_sites_solution_secondary difmap
_audit_creation_method SHELXL-97
_cell_angle_alpha 90.00
_cell_angle_beta 101.879(12)
_cell_angle_gamma 90.00
_cell_formula_units_Z 4
_cell_length_a 7.8629(8)
_cell_length_b 15.2000(14)
_cell_length_c 13.2641(14)
_cell_measurement_reflns_used 4873
_cell_measurement_temperature 170(2)
_cell_measurement_theta_max 25.00
_cell_measurement_theta_min 2.06
_cell_volume 1551.3(3)
_computing_cell_refinement 'Stoe Cell'
_computing_data_collection 'Stoe Expose'
_computing_data_reduction 'Stoe Integrate'
_computing_molecular_graphics 'Siemens SHELXTL'
_computing_publication_material 'Siemens SHELXTL'
_computing_structure_refinement 'SHELXL-97 (Sheldrick, 1997)'
_computing_structure_solution 'SHELXS-97 (Sheldrick, 1997)'
_diffrn_ambient_temperature 170(2)
_diffrn_detector_area_resol_mean 0.79
_diffrn_measured_fraction_theta_full 0.960
_diffrn_measured_fraction_theta_max 0.960
_diffrn_measurement_device_type 'Stoe IPDS'
_diffrn_measurement_method Phi-scans
_diffrn_radiation_monochromator graphite
_diffrn_radiation_source 'fine-focus sealed tube'
_diffrn_radiation_type MoK\a
_diffrn_radiation_wavelength 0.71073
_diffrn_reflns_av_R_equivalents 0.0628
_diffrn_reflns_av_sigmaI/netI 0.0608
_diffrn_reflns_limit_h_max 9
_diffrn_reflns_limit_h_min -9
_diffrn_reflns_limit_k_max 18
_diffrn_reflns_limit_k_min -18
_diffrn_reflns_limit_l_max 15
_diffrn_reflns_limit_l_min -15
_diffrn_reflns_number 10478
_diffrn_reflns_theta_full 25.00
_diffrn_reflns_theta_max 25.00
_diffrn_reflns_theta_min 2.06
_diffrn_standards_decay_% 'no significant decay observed'
_diffrn_standards_number 200
_exptl_absorpt_coefficient_mu 1.193
_exptl_absorpt_correction_type none
_exptl_crystal_colour 'deep red'
_exptl_crystal_density_diffrn 2.077
_exptl_crystal_density_method 'not measured'
_exptl_crystal_description prism
_exptl_crystal_F_000 936
_exptl_crystal_size_max 0.14
_exptl_crystal_size_mid 0.12
_exptl_crystal_size_min 0.10
_refine_diff_density_max 0.342
_refine_diff_density_min -0.302
_refine_diff_density_rms 0.078
_refine_ls_extinction_method none
_refine_ls_goodness_of_fit_ref 0.913
_refine_ls_matrix_type full
_refine_ls_number_parameters 244
_refine_ls_number_reflns 2735
_refine_ls_number_restraints 0
_refine_ls_restrained_S_all 0.913
_refine_ls_R_factor_all 0.0685
_refine_ls_R_factor_gt 0.0376
_refine_ls_shift/su_max 0.001
_refine_ls_shift/su_mean 0.000
_refine_ls_structure_factor_coef Fsqd
_refine_ls_weighting_details 'w=1/[\s^2^(Fo^2^)+(0.0354P)^2^+0.0000P] where P=(Fo^2^+2Fc^2^)/3'
_refine_ls_weighting_scheme calc
_refine_ls_wR_factor_gt 0.0657
_refine_ls_wR_factor_ref 0.0727
_reflns_number_gt 1846
_reflns_number_total 2735
_reflns_threshold_expression >2sigma(I)
_cod_data_source_file C0DT01133A.TXT
_cod_data_source_block gotrif1
_cod_depositor_comments
;
The following automatic conversions were performed:
'_symmetry_cell_setting' value 'Monoclinic' changed to 'monoclinic'
according to '/home/saulius/struct/CIF-dictionaries/cif_core.dic'
dictionary named 'cif_core.dic' version 2.4.1 from
2010-06-29.

'_atom_sites_solution_primary' value 'direct_' changed to
'direct' according to '/home/saulius/struct/CIF-dictionaries/cif_core.dic'
dictionary named 'cif_core.dic' version 2.4.1 from 2010-06-29.

Automatic conversion script
Id: cif_fix_enum 1555 2011-01-17 13:19:09Z saulius 

The following automatic conversions were performed:

'_refine_ls_weighting_scheme' value 'calc
w=1/[\s^2^(Fo^2^)+(0.0354P)^2^+0.0000P] where P=(Fo^2^+2Fc^2^)/3' was
changed to 'calc'. New tag '_refine_ls_weighting_details' was
created. The value of the new tag was set to
'w=1/[\s^2^(Fo^2^)+(0.0354P)^2^+0.0000P] where P=(Fo^2^+2Fc^2^)/3'.

Automatic conversion script
Id: cif_fix_values 3143 2015-03-26 13:38:13Z robertas 
;
_cod_original_cell_volume 1551.3(1)
_cod_original_sg_symbol_H-M P2(1)/n
_cod_database_code 7014754

loop_
_symmetry_equiv_pos_as_xyz
'x, y, z'
'-x+1/2, y+1/2, -z+1/2'
'-x, -y, -z'
'x-1/2, -y-1/2, z-1/2'

loop_
_atom_site_label
_atom_site_type_symbol
_atom_site_fract_x
_atom_site_fract_y
_atom_site_fract_z
_atom_site_U_iso_or_equiv
_atom_site_adp_type
_atom_site_occupancy
_atom_site_calc_flag
_atom_site_refinement_flags
_atom_site_disorder_assembly
_atom_site_disorder_group
Cr1 Cr 0.16653(7) 0.86344(4) 0.34122(4) 0.02415(14) Uani 1 d . . .
Cl1 Cl 0.38679(12) 0.94970(6) 0.38940(7) 0.0413(2) Uani 1 d . . .
Cl2 Cl 0.11951(14) 0.76079(6) 0.44477(7) 0.0428(2) Uani 1 d . . .
N11 N -0.0091(3) 0.92421(18) 0.31922(19) 0.0266(6) Uani 1 d . . .
C11 C -0.1624(4) 0.9606(2) 0.2692(2) 0.0226(7) Uani 1 d . . .
C12 C -0.2211(4) 1.0404(2) 0.3030(2) 0.0279(8) Uani 1 d . . .
F12 F -0.1231(3) 1.08071(14) 0.38335(16) 0.0429(5) Uani 1 d . . .
C13 C -0.3785(5) 1.0754(2) 0.2574(3) 0.0338(8) Uani 1 d . . .
F13 F -0.4320(3) 1.15041(15) 0.29189(19) 0.0542(6) Uani 1 d . . .
C14 C -0.4813(4) 1.0321(2) 0.1755(3) 0.0353(9) Uani 1 d . . .
F14 F -0.6382(3) 1.06318(15) 0.13312(19) 0.0535(6) Uani 1 d . . .
C15 C -0.4267(4) 0.9538(2) 0.1404(3) 0.0303(8) Uani 1 d . . .
F15 F -0.5305(3) 0.91247(15) 0.06098(15) 0.0434(5) Uani 1 d . . .
C16 C -0.2711(4) 0.9190(2) 0.1855(2) 0.0264(7) Uani 1 d . . .
F16 F -0.2208(3) 0.84175(13) 0.15280(15) 0.0364(5) Uani 1 d . . .
N21 N 0.1985(4) 0.81545(19) 0.2357(2) 0.0290(6) Uani 1 d . . .
C21 C 0.1757(4) 0.7932(2) 0.1340(2) 0.0256(7) Uani 1 d . . .
C22 C 0.2365(4) 0.7112(2) 0.1063(2) 0.0258(7) Uani 1 d . . .
F22 F 0.3082(3) 0.65559(13) 0.17972(14) 0.0376(5) Uani 1 d . . .
C23 C 0.2234(4) 0.6895(2) 0.0044(3) 0.0293(8) Uani 1 d . . .
F23 F 0.2827(3) 0.61181(13) -0.02100(15) 0.0392(5) Uani 1 d . . .
C24 C 0.1506(4) 0.7482(2) -0.0719(2) 0.0293(8) Uani 1 d . . .
F24 F 0.1421(3) 0.72804(15) -0.17066(14) 0.0440(5) Uani 1 d . . .
C25 C 0.0896(4) 0.8288(2) -0.0466(2) 0.0293(8) Uani 1 d . . .
F25 F 0.0226(3) 0.88552(14) -0.12131(14) 0.0445(6) Uani 1 d . . .
C26 C 0.1015(4) 0.8505(2) 0.0547(2) 0.0259(7) Uani 1 d . . .
F26 F 0.0456(3) 0.92921(13) 0.07888(14) 0.0383(5) Uani 1 d . . .

loop_
_atom_site_aniso_label
_atom_site_aniso_U_11
_atom_site_aniso_U_22
_atom_site_aniso_U_33
_atom_site_aniso_U_23
_atom_site_aniso_U_13
_atom_site_aniso_U_12
Cr1 0.0278(3) 0.0257(3) 0.0189(2) -0.0021(2) 0.0047(2) 0.0026(2)
Cl1 0.0348(5) 0.0419(6) 0.0450(5) -0.0086(4) 0.0026(4) -0.0061(4)
Cl2 0.0640(6) 0.0334(5) 0.0350(5) 0.0081(4) 0.0193(4) 0.0079(5)
N11 0.0288(15) 0.0271(15) 0.0253(14) 0.0004(12) 0.0089(12) -0.0011(13)
C11 0.0236(16) 0.0216(17) 0.0244(16) 0.0040(13) 0.0088(13) -0.0004(14)
C12 0.0288(18) 0.0275(19) 0.0284(17) -0.0031(15) 0.0084(14) -0.0050(15)
F12 0.0413(12) 0.0420(13) 0.0454(12) -0.0199(10) 0.0088(10) -0.0011(10)
C13 0.0340(19) 0.0203(18) 0.051(2) 0.0015(16) 0.0177(18) 0.0041(16)
F13 0.0464(13) 0.0373(14) 0.0810(17) -0.0104(12) 0.0180(12) 0.0129(11)
C14 0.0272(19) 0.033(2) 0.046(2) 0.0123(17) 0.0088(17) 0.0018(16)
F14 0.0299(11) 0.0511(14) 0.0754(16) 0.0128(12) 0.0014(11) 0.0114(11)
C15 0.0265(18) 0.035(2) 0.0282(18) 0.0062(16) 0.0020(14) -0.0078(16)
F15 0.0330(11) 0.0537(14) 0.0387(11) -0.0017(10) -0.0034(9) -0.0095(10)
C16 0.0312(19) 0.0229(19) 0.0275(17) 0.0008(14) 0.0116(15) -0.0015(15)
F16 0.0398(11) 0.0313(12) 0.0383(11) -0.0090(9) 0.0089(9) -0.0002(9)
N21 0.0337(15) 0.0305(16) 0.0243(15) -0.0040(12) 0.0095(12) -0.0016(13)
C21 0.0258(17) 0.030(2) 0.0228(17) -0.0053(14) 0.0088(14) -0.0051(15)
C22 0.0241(17) 0.0294(19) 0.0248(17) -0.0016(14) 0.0073(13) 0.0017(15)
F22 0.0450(12) 0.0374(12) 0.0294(10) 0.0004(9) 0.0053(9) 0.0125(10)
C23 0.0289(18) 0.030(2) 0.0306(19) -0.0086(16) 0.0110(15) 0.0002(16)
F23 0.0446(12) 0.0380(12) 0.0375(11) -0.0118(9) 0.0142(9) 0.0069(10)
C24 0.0310(18) 0.040(2) 0.0198(17) -0.0103(15) 0.0107(14) -0.0053(16)
F24 0.0581(13) 0.0534(14) 0.0218(11) -0.0084(9) 0.0110(10) 0.0006(12)
C25 0.0304(18) 0.034(2) 0.0243(18) 0.0071(15) 0.0083(14) -0.0026(16)
F25 0.0615(14) 0.0441(13) 0.0275(11) 0.0078(9) 0.0081(10) 0.0048(11)
C26 0.0266(17) 0.0242(19) 0.0283(18) -0.0031(14) 0.0086(14) -0.0021(15)
F26 0.0558(13) 0.0253(11) 0.0356(11) -0.0018(9) 0.0133(10) 0.0043(10)

loop_
_atom_type_symbol
_atom_type_description
_atom_type_scat_dispersion_real
_atom_type_scat_dispersion_imag
_atom_type_scat_source
C C 0.0033 0.0016 'International Tables Vol C Tables 4.2.6.8 and 6.1.1.4'
N N 0.0061 0.0033 'International Tables Vol C Tables 4.2.6.8 and 6.1.1.4'
F F 0.0171 0.0103 'International Tables Vol C Tables 4.2.6.8 and 6.1.1.4'
Cl Cl 0.1484 0.1585 'International Tables Vol C Tables 4.2.6.8 and 6.1.1.4'
Cr Cr 0.3209 0.6236 'International Tables Vol C Tables 4.2.6.8 and 6.1.1.4'

loop_
_geom_angle_atom_site_label_1
_geom_angle_atom_site_label_2
_geom_angle_atom_site_label_3
_geom_angle
_geom_angle_site_symmetry_1
_geom_angle_site_symmetry_3
_geom_angle_publ_flag
N11 Cr1 N21 111.72(14) . . ?
N11 Cr1 Cl2 105.81(10) . . ?
N21 Cr1 Cl2 107.29(11) . . ?
N11 Cr1 Cl1 107.80(10) . . ?
N21 Cr1 Cl1 105.51(11) . . ?
Cl2 Cr1 Cl1 118.80(5) . . ?
C11 N11 Cr1 160.4(2) . . ?
N11 C11 C16 122.3(3) . . ?
N11 C11 C12 120.6(3) . . ?
C16 C11 C12 117.1(3) . . ?
F12 C12 C13 119.8(3) . . ?
F12 C12 C11 118.7(3) . . ?
C13 C12 C11 121.4(3) . . ?
F13 C13 C12 120.2(3) . . ?
F13 C13 C14 120.3(3) . . ?
C12 C13 C14 119.5(3) . . ?
F14 C14 C15 119.3(3) . . ?
F14 C14 C13 120.3(3) . . ?
C15 C14 C13 120.3(3) . . ?
F15 C15 C16 120.6(3) . . ?
F15 C15 C14 119.1(3) . . ?
C16 C15 C14 120.3(3) . . ?
F16 C16 C15 120.0(3) . . ?
F16 C16 C11 118.6(3) . . ?
C15 C16 C11 121.4(3) . . ?
C21 N21 Cr1 159.9(3) . . ?
N21 C21 C26 122.5(3) . . ?
N21 C21 C22 119.6(3) . . ?
C26 C21 C22 117.8(3) . . ?
F22 C22 C23 120.3(3) . . ?
F22 C22 C21 119.2(3) . . ?
C23 C22 C21 120.5(3) . . ?
F23 C23 C22 119.9(3) . . ?
F23 C23 C24 120.0(3) . . ?
C22 C23 C24 120.1(3) . . ?
F24 C24 C25 119.5(3) . . ?
F24 C24 C23 120.0(3) . . ?
C25 C24 C23 120.5(3) . . ?
F25 C25 C26 120.6(3) . . ?
F25 C25 C24 119.7(3) . . ?
C26 C25 C24 119.7(3) . . ?
F26 C26 C25 119.5(3) . . ?
F26 C26 C21 119.0(3) . . ?
C25 C26 C21 121.5(3) . . ?

loop_
_geom_bond_atom_site_label_1
_geom_bond_atom_site_label_2
_geom_bond_distance
_geom_bond_site_symmetry_2
_geom_bond_publ_flag
Cr1 N11 1.637(3) . ?
Cr1 N21 1.643(3) . ?
Cr1 Cl2 2.1604(11) . ?
Cr1 Cl1 2.1613(11) . ?
N11 C11 1.367(4) . ?
C11 C16 1.404(4) . ?
C11 C12 1.404(5) . ?
C12 F12 1.329(4) . ?
C12 C13 1.368(5) . ?
C13 F13 1.328(4) . ?
C13 C14 1.381(5) . ?
C14 F14 1.333(4) . ?
C14 C15 1.377(5) . ?
C15 F15 1.348(4) . ?
C15 C16 1.355(5) . ?
C16 F16 1.339(4) . ?
N21 C21 1.366(4) . ?
C21 C26 1.398(5) . ?
C21 C22 1.410(5) . ?
C22 F22 1.324(4) . ?
C22 C23 1.375(5) . ?
C23 F23 1.338(4) . ?
C23 C24 1.382(5) . ?
C24 F24 1.334(4) . ?
C24 C25 1.381(5) . ?
C25 F25 1.337(4) . ?
C25 C26 1.368(4) . ?
C26 F26 1.336(4) . ?

loop_
_cod_related_entry_id
_cod_related_entry_database
_cod_related_entry_code
1 ChemSpider 30652782
